data_2234376
loop_
_publ_author_name
'Abdelhamid, Antar A.'
'Mohamed, Shaaban K.'
'Akkurt, Mehmet'
'Singh, Kuldip'
'Potgieter, Herman'

_publ_section_title
;
 1-(2-Hydroxyethyl)-3-phenylthiourea
;
_journal_coeditor_code RK2342
_journal_issue 4
_journal_name_full 'Acta Crystallographica Section E'
_journal_page_first o1162
_journal_paper_doi 10.1107/S160053681201183X
_journal_volume 68
_journal_year 2012
_chemical_formula_iupac 'C9 H12 N2 O S'
_chemical_formula_moiety 'C9 H12 N2 O S'
_chemical_formula_sum 'C9 H12 N2 O S'
_chemical_formula_weight 196.28
_chemical_melting_point 393
_chemical_name_systematic
;
1-(2-Hydroxyethyl)-3-phenylthiourea
;
_space_group_IT_number 88
_symmetry_cell_setting tetragonal
_symmetry_space_group_name_Hall '-I 4ad'
_symmetry_space_group_name_H-M 'I 41/a :2'
_atom_sites_solution_hydrogens geom
_atom_sites_solution_primary direct
_atom_sites_solution_secondary difmap
_cell_angle_alpha 90
_cell_angle_beta 90
_cell_angle_gamma 90
_cell_formula_units_Z 16
_cell_length_a 26.170(4)
_cell_length_b 26.170(4)
_cell_length_c 5.7775(16)
_cell_measurement_reflns_used 800
_cell_measurement_temperature 150(2)
_cell_measurement_theta_max 28.216
_cell_measurement_theta_min 3.481
_cell_volume 3956.8(14)
_computing_cell_refinement '<i>SAINT</i> (Bruker, 2005)'
_computing_data_collection '<i>APEX2</i> (Bruker, 2005)'
_computing_data_reduction '<i>SAINT</i> (Bruker, 2005)'
_computing_molecular_graphics
;
<i>ORTEP-3</i> (Farrugia, 1997) and <i>PLATON</i> (Spek, 2009)
;
_computing_publication_material
;
<i>WinGX</i> (Farrugia, 1999) and <i>PLATON</i> (Spek, 2009)
;
_computing_structure_refinement '<i>SHELXL97</i> (Sheldrick, 2008)'
_computing_structure_solution '<i>SIR97</i> (Altomare <i>et al.</i>, 1999)'
_diffrn_ambient_temperature 150(2)
_diffrn_measured_fraction_theta_full 1.000
_diffrn_measured_fraction_theta_max 1.000
_diffrn_measurement_device_type 'Bruker APEX 2K CCD'
_diffrn_measurement_method '\f and \w scans'
_diffrn_radiation_monochromator graphite
_diffrn_radiation_source 'fine-focus sealed tube'
_diffrn_radiation_type MoK\a
_diffrn_radiation_wavelength 0.71073
_diffrn_reflns_av_R_equivalents 0.0953
_diffrn_reflns_av_sigmaI/netI 0.0627
_diffrn_reflns_limit_h_max 32
_diffrn_reflns_limit_h_min -32
_diffrn_reflns_limit_k_max 32
_diffrn_reflns_limit_k_min -32
_diffrn_reflns_limit_l_max 7
_diffrn_reflns_limit_l_min -7
_diffrn_reflns_number 15367
_diffrn_reflns_reduction_process
;
;
_diffrn_reflns_theta_full 26.49
_diffrn_reflns_theta_max 26.49
_diffrn_reflns_theta_min 1.56
_exptl_absorpt_coefficient_mu 0.289
_exptl_absorpt_correction_T_max 0.977
_exptl_absorpt_correction_T_min 0.926
_exptl_absorpt_correction_type multi-scan
_exptl_absorpt_process_details '(<i>SADABS</i>; Sheldrick, 1996)'
_exptl_crystal_colour colourless
_exptl_crystal_density_diffrn 1.318
_exptl_crystal_density_method 'Not Measured'
_exptl_crystal_description needle
_exptl_crystal_F_000 1664
_exptl_crystal_size_max 0.27
_exptl_crystal_size_mid 0.09
_exptl_crystal_size_min 0.08
_refine_diff_density_max 0.307
_refine_diff_density_min -0.243
_refine_ls_extinction_method none
_refine_ls_goodness_of_fit_ref 0.976
_refine_ls_hydrogen_treatment constr
_refine_ls_matrix_type full
_refine_ls_number_parameters 119
_refine_ls_number_reflns 2056
_refine_ls_number_restraints 0
_refine_ls_restrained_S_all 0.976
_refine_ls_R_factor_all 0.0679
_refine_ls_R_factor_gt 0.0478
_refine_ls_shift/su_max 0.001
_refine_ls_shift/su_mean 0.000
_refine_ls_structure_factor_coef Fsqd
_refine_ls_weighting_details 'calc w=1/[\s^2^(Fo^2^)+(0.0501P)^2^] where P=(Fo^2^+2Fc^2^)/3'
_refine_ls_weighting_scheme calc
_refine_ls_wR_factor_gt 0.1027
_refine_ls_wR_factor_ref 0.1096
_reflns_number_gt 1540
_reflns_number_total 2056
_reflns_threshold_expression I>2\s(I)
_cod_data_source_file rk2342.cif
_cod_data_source_block I
_cod_original_cell_volume 3956.8(16)
_cod_original_sg_symbol_H-M 'I 41/a'
_cod_database_code 2234376
_cod_database_fobs_code 2234376

loop_
_symmetry_equiv_pos_site_id
_symmetry_equiv_pos_as_xyz
1 x,y,z
2 3/4-y,1/4+x,1/4+z
3 1/2-x,-y,1/2+z
4 3/4+y,3/4-x,3/4+z
5 -x,-y,-z
6 1/4+y,3/4-x,3/4-z
7 1/2+x,y,1/2-z
8 1/4-y,1/4+x,1/4-z
9 1/2+x,1/2+y,1/2+z
10 1/4-y,3/4+x,3/4+z
11 -x,1/2-y,z
12 1/4+y,1/4-x,1/4+z
13 1/2-x,1/2-y,1/2-z
14 3/4+y,1/4-x,1/4-z
15 x,1/2+y,-z
16 3/4-y,3/4+x,3/4-z

loop_
_atom_site_aniso_label
_atom_site_aniso_U_11
_atom_site_aniso_U_22
_atom_site_aniso_U_33
_atom_site_aniso_U_12
_atom_site_aniso_U_13
_atom_site_aniso_U_23
S1 0.0314(3) 0.0206(3) 0.0322(3) -0.0001(2) -0.0121(3) 0.0010(2)
O1 0.0448(10) 0.0284(9) 0.0234(9) -0.0100(8) 0.0032(8) -0.0016(7)
N1 0.0285(10) 0.0191(9) 0.0332(11) -0.0045(8) -0.0107(8) 0.0074(8)
N2 0.0214(9) 0.0219(9) 0.0211(10) -0.0023(7) -0.0036(7) 0.0015(7)
C1 0.0253(12) 0.0417(15) 0.0385(14) 0.0047(11) -0.0008(11) -0.0120(12)
C2 0.0388(15) 0.0516(16) 0.0343(15) 0.0003(12) -0.0058(12) -0.0151(12)
C3 0.0292(13) 0.0402(15) 0.0402(15) -0.0034(11) -0.0118(11) 0.0027(12)
C4 0.0291(13) 0.0384(14) 0.0508(17) 0.0090(11) -0.0089(12) -0.0073(12)
C5 0.0362(14) 0.0298(13) 0.0377(15) 0.0049(11) -0.0063(11) -0.0102(11)
C6 0.0233(11) 0.0201(11) 0.0278(12) -0.0053(9) -0.0038(9) 0.0052(9)
C7 0.0233(11) 0.0191(11) 0.0223(12) 0.0014(9) 0.0007(9) -0.0033(9)
C8 0.0291(12) 0.0188(11) 0.0214(12) -0.0039(9) -0.0015(9) -0.0001(9)
C9 0.0267(12) 0.0325(13) 0.0255(13) -0.0068(10) -0.0002(10) -0.0011(10)

loop_
_atom_site_type_symbol
_atom_site_label
_atom_site_fract_x
_atom_site_fract_y
_atom_site_fract_z
_atom_site_U_iso_or_equiv
_atom_site_thermal_displace_type
_atom_site_calc_flag
_atom_site_refinement_flags
_atom_site_occupancy
S S1 0.53773(2) 0.07294(2) 0.52460(10) 0.0281(2) Uani d . 1.000
O O1 0.56205(6) 0.17228(6) -0.1675(3) 0.0322(5) Uani d . 1.000
N N1 0.45696(7) 0.04810(6) 0.2790(3) 0.0269(6) Uani d . 1.000
N N2 0.49000(6) 0.12770(6) 0.1987(3) 0.0215(5) Uani d . 1.000
C C1 0.41711(9) 0.01902(9) -0.0757(4) 0.0352(8) Uani d . 1.000
C C2 0.37649(9) 0.01894(10) -0.2287(4) 0.0416(9) Uani d . 1.000
C C3 0.33488(9) 0.04979(9) -0.1906(4) 0.0365(8) Uani d . 1.000
C C4 0.33371(9) 0.08094(10) -0.0010(4) 0.0394(9) Uani d . 1.000
C C5 0.37390(9) 0.08096(9) 0.1544(4) 0.0346(8) Uani d . 1.000
C C6 0.41558(8) 0.05020(8) 0.1157(4) 0.0237(7) Uani d . 1.000
C C7 0.49204(8) 0.08449(8) 0.3204(4) 0.0216(7) Uani d . 1.000
C C8 0.52638(8) 0.16964(8) 0.2207(4) 0.0231(7) Uani d . 1.000
C C9 0.57332(8) 0.16375(9) 0.0697(4) 0.0282(7) Uani d . 1.000
H H1 0.44530 -0.00190 -0.10200 0.0420 Uiso c R 1.000
H H1A 0.45960 0.02050 0.35900 0.0320 Uiso c R 1.000
H H1B 0.55420 0.14510 -0.22890 0.0480 Uiso c R 1.000
H H2 0.37740 -0.00210 -0.35820 0.0500 Uiso c R 1.000
H H2A 0.46550 0.13110 0.10050 0.0260 Uiso c R 1.000
H H3 0.30760 0.04950 -0.29360 0.0440 Uiso c R 1.000
H H4 0.30580 0.10220 0.02370 0.0470 Uiso c R 1.000
H H5 0.37270 0.10170 0.28490 0.0410 Uiso c R 1.000
H H8A 0.53710 0.17210 0.38100 0.0280 Uiso c R 1.000
H H8B 0.50930 0.20130 0.18060 0.0280 Uiso c R 1.000
H H9A 0.59920 0.18790 0.11950 0.0340 Uiso c R 1.000
H H9B 0.58700 0.12960 0.08840 0.0340 Uiso c R 1.000

loop_
_atom_type_symbol
_atom_type_description
_atom_type_scat_dispersion_real
_atom_type_scat_dispersion_imag
_atom_type_scat_source
C C 0.0033 0.0016 ' International Tables Vol C Tables 4.2.6.8 and 6.1.1.4'
H H 0.0000 0.0000 ' International Tables Vol C Tables 4.2.6.8 and 6.1.1.4'
N N 0.0061 0.0033 ' International Tables Vol C Tables 4.2.6.8 and 6.1.1.4'
O O 0.0106 0.0060 ' International Tables Vol C Tables 4.2.6.8 and 6.1.1.4'
S S 0.1246 0.1234 ' International Tables Vol C Tables 4.2.6.8 and 6.1.1.4'

loop_
_geom_angle_atom_site_label_1
_geom_angle_atom_site_label_2
_geom_angle_atom_site_label_3
_geom_angle
_geom_angle_publ_flag
C9 O1 H1B 109.00 no
C6 N1 C7 127.18(17) no
C7 N2 C8 124.50(17) no
C6 N1 H1A 116.00 no
C7 N1 H1A 116.00 no
C8 N2 H2A 118.00 no
C7 N2 H2A 118.00 no
C2 C1 C6 119.5(2) no
C1 C2 C3 120.4(2) no
C2 C3 C4 119.8(2) no
C3 C4 C5 120.3(2) no
C4 C5 C6 119.9(2) no
N1 C6 C1 118.90(19) no
C1 C6 C5 120.1(2) no
N1 C6 C5 120.9(2) no
S1 C7 N1 118.42(16) no
N1 C7 N2 118.68(19) no
S1 C7 N2 122.89(16) no
N2 C8 C9 113.75(18) no
O1 C9 C8 111.81(17) no
C2 C1 H1 120.00 no
C6 C1 H1 120.00 no
C1 C2 H2 120.00 no
C3 C2 H2 120.00 no
C2 C3 H3 120.00 no
C4 C3 H3 120.00 no
C3 C4 H4 120.00 no
C5 C4 H4 120.00 no
C4 C5 H5 120.00 no
C6 C5 H5 120.00 no
N2 C8 H8A 109.00 no
N2 C8 H8B 109.00 no
C9 C8 H8A 109.00 no
C9 C8 H8B 109.00 no
H8A C8 H8B 108.00 no
O1 C9 H9A 109.00 no
O1 C9 H9B 109.00 no
C8 C9 H9A 109.00 no
C8 C9 H9B 109.00 no
H9A C9 H9B 108.00 no

loop_
_geom_bond_atom_site_label_1
_geom_bond_atom_site_label_2
_geom_bond_distance
_geom_bond_publ_flag
S1 C7 1.707(2) no
O1 C9 1.420(3) no
O1 H1B 0.8200 no
N1 C6 1.437(3) no
N1 C7 1.344(3) no
N2 C7 1.333(3) no
N2 C8 1.459(3) no
N1 H1A 0.8600 no
N2 H2A 0.8600 no
C1 C2 1.383(3) no
C1 C6 1.375(3) no
C2 C3 1.373(3) no
C3 C4 1.366(3) no
C4 C5 1.383(3) no
C5 C6 1.374(3) no
C8 C9 1.515(3) no
C1 H1 0.9300 no
C2 H2 0.9300 no
C3 H3 0.9300 no
C4 H4 0.9300 no
C5 H5 0.9300 no
C8 H8A 0.9700 no
C8 H8B 0.9700 no
C9 H9A 0.9700 no
C9 H9B 0.9700 no

loop_
_geom_hbond_atom_site_label_D
_geom_hbond_atom_site_label_H
_geom_hbond_atom_site_label_A
_geom_hbond_site_symmetry_A
_geom_hbond_distance_DH
_geom_hbond_distance_HA
_geom_hbond_distance_DA
_geom_hbond_angle_DHA
_geom_hbond_publ_flag
N1 H1A S1 5_656 0.86 2.54 3.3676(18) 163 yes
O1 H1B S1 1_554 0.82 2.40 3.2137(18) 169 yes
N2 H2A O1 6_554 0.86 2.15 2.875(2) 142 yes
C8 H8A S1 . 0.97 2.72 3.094(2) 103 yes

loop_
_geom_torsion_atom_site_label_1
_geom_torsion_atom_site_label_2
_geom_torsion_atom_site_label_3
_geom_torsion_atom_site_label_4
_geom_torsion
_geom_torsion_publ_flag
C6 N1 C7 S1 179.93(17) no
C7 N1 C6 C1 111.2(3) no
C7 N1 C6 C5 -71.9(3) no
C6 N1 C7 N2 -0.8(3) no
C7 N2 C8 C9 86.7(3) no
C8 N2 C7 S1 1.1(3) no
C8 N2 C7 N1 -178.12(19) no
C6 C1 C2 C3 0.1(4) no
C2 C1 C6 N1 177.1(2) no
C2 C1 C6 C5 0.1(3) no
C1 C2 C3 C4 0.3(4) no
C2 C3 C4 C5 -1.0(4) no
C3 C4 C5 C6 1.2(4) no
C4 C5 C6 N1 -177.6(2) no
C4 C5 C6 C1 -0.7(3) no
N2 C8 C9 O1 72.8(2) no

loop_
_cod_related_entry_id
_cod_related_entry_database
_cod_related_entry_code
1 ChemSpider 1266428
